data_7240044
loop_
_publ_author_name
'Zhang, Li-Qing'
'Wang, Xiu-Wen'
'Gu, Lei'
'Yu, Ying-Hui'
'Gao, Jin-Sheng'

_publ_section_title
;
 Three pairs of luminescent coordination polymers based on CoII and CdII
 clusters for the detection of antibiotics, pesticides and chiral nitro
 aromatic compounds
;
_journal_issue 16
_journal_name_full 'RSC Advances'
_journal_page_first 9476
_journal_page_last 9485
_journal_paper_doi 10.1039/D0RA00329H
_journal_volume 10
_journal_year 2020
_chemical_absolute_configuration ad
_chemical_formula_sum 'C50 H40 Cd2 N4 O16'
_chemical_formula_weight 1177.66
_space_group_crystal_system monoclinic
_space_group_IT_number 4
_space_group_name_Hall 'P 2yb'
_space_group_name_H-M_alt 'P 1 21 1'
_atom_sites_solution_hydrogens geom
_audit_creation_method SHELXL-2017/1
_audit_update_record
;
2019-11-14 deposited with the CCDC.	2020-02-25 downloaded from the CCDC.
;
_cell_angle_alpha 90
_cell_angle_beta 101.852(3)
_cell_angle_gamma 90
_cell_formula_units_Z 2
_cell_length_a 10.0826(9)
_cell_length_b 22.830(2)
_cell_length_c 11.2518(9)
_cell_measurement_reflns_used 11480
_cell_measurement_temperature 299(2)
_cell_measurement_theta_max 27.45
_cell_measurement_theta_min 2.73
_cell_volume 2534.8(4)
_computing_cell_refinement 'Bruker SMART'
_computing_data_collection 'Bruker SMART'
_computing_data_reduction 'Bruker SAINT'
_computing_molecular_graphics 'Bruker SHELXTL'
_computing_publication_material 'Bruker SHELXTL'
_computing_structure_refinement 'SHELXL-2017/1 (Sheldrick, 2017)'
_computing_structure_solution 'SHELXL-2017/1 (Sheldrick, 2017)'
_diffrn_ambient_temperature 299(2)
_diffrn_measured_fraction_theta_full 0.998
_diffrn_measured_fraction_theta_max 0.996
_diffrn_measurement_device_type 'Bruker APEX CCD area detector'
_diffrn_measurement_method 'phi and omega scans'
_diffrn_radiation_type MoK\a
_diffrn_radiation_wavelength 0.71073
_diffrn_reflns_av_R_equivalents 0.0459
_diffrn_reflns_av_unetI/netI 0.0778
_diffrn_reflns_Laue_measured_fraction_full 0.998
_diffrn_reflns_Laue_measured_fraction_max 0.996
_diffrn_reflns_limit_h_max 13
_diffrn_reflns_limit_h_min -13
_diffrn_reflns_limit_k_max 29
_diffrn_reflns_limit_k_min -29
_diffrn_reflns_limit_l_max 14
_diffrn_reflns_limit_l_min -14
_diffrn_reflns_number 24662
_diffrn_reflns_point_group_measured_fraction_full 0.994
_diffrn_reflns_point_group_measured_fraction_max 0.990
_diffrn_reflns_theta_full 25.242
_diffrn_reflns_theta_max 27.455
_diffrn_reflns_theta_min 2.729
_exptl_absorpt_coefficient_mu 0.912
_exptl_absorpt_correction_T_max 0.8984
_exptl_absorpt_correction_T_min 0.8316
_exptl_absorpt_correction_type multi-scan
_exptl_absorpt_process_details SADABS
_exptl_crystal_colour colorless
_exptl_crystal_density_diffrn 1.543
_exptl_crystal_description schistose
_exptl_crystal_F_000 1184
_exptl_crystal_size_max 0.210
_exptl_crystal_size_mid 0.190
_exptl_crystal_size_min 0.120
_refine_diff_density_max 1.870
_refine_diff_density_min -0.991
_refine_diff_density_rms 0.119
_refine_ls_abs_structure_details
;
 Flack x determined using 3065 quotients [(I+)-(I-)]/[(I+)+(I-)]
 (Parsons, Flack and Wagner, Acta Cryst. B69 (2013) 249-259).
;
_refine_ls_abs_structure_Flack 0.000(14)
_refine_ls_extinction_method none
_refine_ls_goodness_of_fit_ref 1.055
_refine_ls_hydrogen_treatment constr
_refine_ls_matrix_type full
_refine_ls_number_parameters 651
_refine_ls_number_reflns 11480
_refine_ls_number_restraints 23
_refine_ls_restrained_S_all 1.062
_refine_ls_R_factor_all 0.0943
_refine_ls_R_factor_gt 0.0599
_refine_ls_shift/su_max 0.000
_refine_ls_shift/su_mean 0.000
_refine_ls_structure_factor_coef Fsqd
_refine_ls_weighting_details 'w=1/[\s^2^(Fo^2^)+(0.0950P)^2^] where P=(Fo^2^+2Fc^2^)/3'
_refine_ls_weighting_scheme calc
_refine_ls_wR_factor_gt 0.1451
_refine_ls_wR_factor_ref 0.1708
_reflns_Friedel_coverage 0.938
_reflns_Friedel_fraction_full 0.989
_reflns_Friedel_fraction_max 0.983
_reflns_number_gt 8422
_reflns_number_total 11480
_reflns_threshold_expression 'I > 2\s(I)'
_cod_data_source_file d0ra00329h2.cif
_cod_data_source_block Z542
_cod_depositor_comments 'Adding full bibliography for 7240042--7240047.cif.'
_cod_original_sg_symbol_H-M 'P 21'
_cod_database_code 7240044
_shelx_shelxl_version_number 2017/1
_shelx_space_group_comment
;
The symmetry employed for this shelxl refinement is uniquely defined
by the following loop, which should always be used as a source of
symmetry information in preference to the above space-group names.
They are only intended as comments.
;
_shelx_estimated_absorpt_t_min 0.832
_shelx_estimated_absorpt_t_max 0.898

loop_
_space_group_symop_operation_xyz
'x, y, z'
'-x, y+1/2, -z'

loop_
_atom_site_label
_atom_site_type_symbol
_atom_site_fract_x
_atom_site_fract_y
_atom_site_fract_z
_atom_site_U_iso_or_equiv
_atom_site_adp_type
_atom_site_occupancy
_atom_site_site_symmetry_order
_atom_site_calc_flag
_atom_site_refinement_flags_posn
_atom_site_refinement_flags_adp
_atom_site_refinement_flags_occupancy
_atom_site_disorder_assembly
_atom_site_disorder_group
Cd1 Cd 0.65649(8) 0.03497(3) 0.10016(6) 0.0372(2) Uani 1 1 d . . . . .
Cd2 Cd 0.51805(8) -0.03520(4) 0.38289(7) 0.0404(2) Uani 1 1 d . . . . .
C1 C 0.3961(16) 0.0182(7) -0.1261(13) 0.063(4) Uani 1 1 d . . . . .
H1A H 0.443444 -0.014813 -0.142303 0.076 Uiso 1 1 calc R U . . .
C2 C 0.2740(16) 0.0326(9) -0.2056(13) 0.074(4) Uani 1 1 d . . . . .
H2A H 0.239406 0.008006 -0.270533 0.089 Uiso 1 1 calc R U . . .
C3 C 0.2082(19) 0.0807(9) -0.1887(16) 0.078(5) Uani 1 1 d . . . . .
H3A H 0.128144 0.090488 -0.242202 0.094 Uiso 1 1 calc R U . . .
C4 C 0.2617(13) 0.1183(7) -0.0859(15) 0.062(4) Uani 1 1 d . . . . .
C5 C 0.195(2) 0.1705(8) -0.0520(19) 0.087(6) Uani 1 1 d . . . . .
H5A H 0.111538 0.180869 -0.098737 0.105 Uiso 1 1 calc R U . . .
C6 C 0.247(2) 0.2032(8) 0.039(2) 0.087(6) Uani 1 1 d . . . . .
H6A H 0.205662 0.238495 0.052120 0.104 Uiso 1 1 calc R U . . .
C7 C 0.3714(14) 0.1842(6) 0.1235(14) 0.058(3) Uani 1 1 d . . . . .
C8 C 0.428(2) 0.2150(7) 0.2304(16) 0.081(5) Uani 1 1 d . . . . .
H8A H 0.383286 0.247866 0.251797 0.097 Uiso 1 1 calc R U . . .
C9 C 0.548(2) 0.1968(7) 0.3040(16) 0.072(5) Uani 1 1 d . . . . .
H9A H 0.589032 0.218097 0.372074 0.086 Uiso 1 1 calc R U . . .
C10 C 0.6037(16) 0.1453(6) 0.2709(12) 0.057(3) Uani 1 1 d . . . . .
H10A H 0.682343 0.131516 0.321414 0.068 Uiso 1 1 calc R U . . .
C11 C 0.4357(13) 0.1335(5) 0.0978(11) 0.044(3) Uani 1 1 d . . . . .
C12 C 0.3813(12) 0.0996(5) -0.0067(11) 0.045(3) Uani 1 1 d . . . . .
C13 C 0.2689(16) -0.0269(9) 0.1443(13) 0.071(4) Uani 1 1 d . . . . .
H13A H 0.314529 -0.058757 0.120356 0.086 Uiso 1 1 calc R U . . .
C14 C 0.148(2) -0.0113(13) 0.0696(18) 0.105(9) Uani 1 1 d . . . . .
H14A H 0.108972 -0.032899 0.001153 0.126 Uiso 1 1 calc R U . . .
C15 C 0.0890(17) 0.0384(14) 0.104(2) 0.111(9) Uani 1 1 d . . . . .
H15A H 0.008326 0.052114 0.056821 0.133 Uiso 1 1 calc R U . . .
C16 C 0.1497(16) 0.0686(9) 0.2098(17) 0.076(5) Uani 1 1 d . . . . .
C17 C 0.0913(17) 0.1210(11) 0.249(2) 0.107(8) Uani 1 1 d . U . . .
H17A H 0.014020 0.136955 0.200438 0.129 Uiso 1 1 calc R U . . .
C18 C 0.1464(18) 0.1475(9) 0.355(2) 0.096(6) Uani 1 1 d . U . . .
H18A H 0.106246 0.180998 0.379152 0.115 Uiso 1 1 calc R U . . .
C19 C 0.2651(17) 0.1245(7) 0.430(2) 0.085(6) Uani 1 1 d . . . . .
C20 C 0.326(2) 0.1514(8) 0.540(3) 0.099(8) Uani 1 1 d . . . . .
H20A H 0.289105 0.185165 0.566285 0.118 Uiso 1 1 calc R U . . .
C21 C 0.439(2) 0.1266(8) 0.605(2) 0.098(7) Uani 1 1 d . . . . .
H21A H 0.477847 0.142135 0.680615 0.118 Uiso 1 1 calc R U . . .
C22 C 0.5011(17) 0.0769(7) 0.5606(16) 0.072(4) Uani 1 1 d . . . . .
H22A H 0.582718 0.062486 0.604784 0.087 Uiso 1 1 calc R U . . .
C23 C 0.3279(13) 0.0745(6) 0.3895(14) 0.057(4) Uani 1 1 d . . . . .
C24 C 0.2668(12) 0.0464(6) 0.2779(12) 0.052(3) Uani 1 1 d . . . . .
C25 C 0.4631(13) -0.1141(5) -0.2923(10) 0.043(3) Uani 1 1 d . . . . .
C26 C 0.3366(14) -0.1276(6) -0.2783(11) 0.051(3) Uani 1 1 d . . . . .
H26A H 0.262813 -0.122635 -0.342347 0.061 Uiso 1 1 calc R U . . .
C27 C 0.3178(16) -0.1489(7) -0.1665(13) 0.062(4) Uani 1 1 d . . . . .
C28 C 0.4263(14) -0.1560(6) -0.0704(11) 0.052(3) Uani 1 1 d . . . . .
H28A H 0.412455 -0.170342 0.003408 0.062 Uiso 1 1 calc R U . . .
C29 C 0.5560(13) -0.1416(6) -0.0842(11) 0.048(3) Uani 1 1 d . . . . .
C30 C 0.5755(14) -0.1200(5) -0.1970(10) 0.046(3) Uani 1 1 d . . . . .
H30A H 0.661650 -0.109902 -0.207734 0.055 Uiso 1 1 calc R U . . .
C31 C 0.4810(15) -0.0900(5) -0.4126(10) 0.047(3) Uani 1 1 d . . . . .
C32 C 0.6555(16) -0.1577(6) 0.1232(10) 0.055(4) Uani 1 1 d . . . . .
H32A H 0.599783 -0.192414 0.128689 0.066 Uiso 1 1 calc R U . . .
C33 C 0.806(2) -0.1672(10) 0.1926(15) 0.101(8) Uani 1 1 d . . . . .
H33A H 0.807801 -0.174342 0.277001 0.152 Uiso 1 1 calc R U . . .
H33B H 0.844037 -0.200302 0.158660 0.152 Uiso 1 1 calc R U . . .
H33C H 0.858453 -0.132881 0.184529 0.152 Uiso 1 1 calc R U . . .
C34 C 0.5996(15) -0.1038(6) 0.1765(10) 0.052(3) Uani 1 1 d . . . . .
C35 C 0.1498(15) -0.1853(6) -0.0598(13) 0.067(4) Uani 1 1 d D U . . .
H35A H 0.208739 -0.167813 0.011520 0.080 Uiso 1 1 calc R U . . .
C36 C 0.0047(18) -0.1666(13) -0.059(3) 0.149(12) Uani 1 1 d D . . . .
H36A H -0.022751 -0.183229 0.010812 0.224 Uiso 1 1 calc R U . . .
H36B H 0.000234 -0.124640 -0.054773 0.224 Uiso 1 1 calc R U . . .
H36C H -0.054616 -0.180119 -0.131402 0.224 Uiso 1 1 calc R U . . .
C37 C 0.181(3) -0.2516(7) -0.058(2) 0.160(12) Uani 1 1 d D U . . .
C38 C 0.8095(11) 0.0839(5) 0.7911(9) 0.037(2) Uani 1 1 d . . . . .
C39 C 0.8519(11) 0.0385(6) 0.7251(9) 0.039(2) Uani 1 1 d . . . . .
H39A H 0.856363 0.000375 0.754995 0.047 Uiso 1 1 calc R U . . .
C40 C 0.8870(12) 0.0500(5) 0.6158(9) 0.040(3) Uani 1 1 d . . . . .
C41 C 0.8839(13) 0.1076(6) 0.5709(11) 0.047(3) Uani 1 1 d . . . . .
H41A H 0.910660 0.115406 0.498201 0.057 Uiso 1 1 calc R U . . .
C42 C 0.8410(12) 0.1522(5) 0.6356(10) 0.040(3) Uani 1 1 d . . . . .
C43 C 0.8055(13) 0.1413(5) 0.7451(10) 0.041(3) Uani 1 1 d . . . . .
H43A H 0.778545 0.172083 0.788914 0.049 Uiso 1 1 calc R U . . .
C44 C 0.7654(12) 0.0708(6) 0.9073(10) 0.043(3) Uani 1 1 d . . . . .
C45 C 0.8263(17) 0.2574(7) 0.6524(16) 0.070(4) Uani 1 1 d . . . . .
H45A H 0.883979 0.252679 0.733241 0.085 Uiso 1 1 calc R U . . .
C46 C 0.879(3) 0.3068(9) 0.590(3) 0.166(16) Uani 1 1 d . . . . .
H46A H 0.874104 0.342314 0.634523 0.248 Uiso 1 1 calc R U . . .
H46B H 0.971428 0.299200 0.585543 0.248 Uiso 1 1 calc R U . . .
H46C H 0.825274 0.310816 0.509374 0.248 Uiso 1 1 calc R U . . .
C47 C 0.690(2) 0.2691(6) 0.6656(17) 0.087(6) Uani 1 1 d . . . . .
C48 C 0.9577(12) 0.0087(6) 0.4398(10) 0.043(3) Uani 1 1 d . . . . .
H48A H 1.015324 0.042894 0.435637 0.052 Uiso 1 1 calc R U . . .
C49 C 1.0326(16) -0.0467(8) 0.4157(13) 0.071(5) Uani 1 1 d . . . . .
H49A H 1.050345 -0.045138 0.335137 0.106 Uiso 1 1 calc R U . . .
H49B H 1.116794 -0.049343 0.473632 0.106 Uiso 1 1 calc R U . . .
H49C H 0.977891 -0.080330 0.423171 0.106 Uiso 1 1 calc R U . . .
C50 C 0.8262(11) 0.0156(5) 0.3486(10) 0.040(3) Uani 1 1 d . . . . .
N1 N 0.4458(10) 0.0499(4) -0.0295(9) 0.044(2) Uani 1 1 d . . . . .
N2 N 0.5531(10) 0.1144(4) 0.1728(8) 0.039(2) Uani 1 1 d . . . . .
N3 N 0.3254(11) -0.0011(5) 0.2453(10) 0.055(3) Uani 1 1 d . . . . .
N4 N 0.4429(11) 0.0512(5) 0.4562(10) 0.049(3) Uani 1 1 d . . . . .
O1 O 0.6711(11) -0.1479(5) 0.0005(8) 0.066(3) Uani 1 1 d . . . . .
O2 O 0.5848(12) -0.0568(4) 0.1232(9) 0.063(3) Uani 1 1 d . . . . .
O3 O 0.5720(17) -0.1115(5) 0.2788(10) 0.091(4) Uani 1 1 d . . . . .
O4 O 0.1824(12) -0.1600(8) -0.1611(12) 0.110(6) Uani 1 1 d . . . . .
O5 O 0.186(3) -0.2715(12) -0.159(2) 0.205(11) Uani 1 1 d D U . . .
H5 H 0.118020 -0.262075 -0.208238 0.308 Uiso 1 1 calc R U . . .
O6 O 0.132(3) -0.2713(9) 0.0239(18) 0.216(10) Uani 1 1 d D U . . .
O7 O 0.3801(11) -0.0834(5) -0.4966(9) 0.063(3) Uani 1 1 d . . . . .
O8 O 0.5985(10) -0.0730(5) -0.4241(8) 0.062(2) Uani 1 1 d . . . . .
O9 O 0.8354(11) 0.2056(4) 0.5831(9) 0.063(3) Uani 1 1 d . . . . .
O10 O 0.678(2) 0.3036(11) 0.7485(17) 0.190(12) Uani 1 1 d . . . . .
O11 O 0.5894(14) 0.2542(6) 0.5773(12) 0.090(4) Uani 1 1 d . . . . .
H11 H 0.520529 0.271712 0.584623 0.134 Uiso 1 1 calc R U . . .
O12 O 0.9353(10) 0.0028(4) 0.5619(7) 0.053(2) Uani 1 1 d . . . . .
O13 O 0.8412(8) 0.0273(5) 0.2439(7) 0.057(2) Uani 1 1 d . . . . .
O14 O 0.7154(9) 0.0107(5) 0.3809(10) 0.064(3) Uani 1 1 d . . . . .
O15 O 0.7507(10) 0.0192(4) 0.9340(8) 0.054(2) Uani 1 1 d . . . . .
O16 O 0.7457(11) 0.1117(4) 0.9756(8) 0.061(3) Uani 1 1 d . . . . .

loop_
_atom_site_aniso_label
_atom_site_aniso_U_11
_atom_site_aniso_U_22
_atom_site_aniso_U_33
_atom_site_aniso_U_23
_atom_site_aniso_U_13
_atom_site_aniso_U_12
Cd1 0.0394(4) 0.0455(4) 0.0269(3) 0.0046(3) 0.0069(3) 0.0044(4)
Cd2 0.0437(4) 0.0499(5) 0.0293(4) 0.0045(3) 0.0112(3) 0.0001(4)
C1 0.063(9) 0.074(10) 0.046(7) -0.012(6) -0.003(7) 0.002(7)
C2 0.070(10) 0.084(11) 0.056(8) -0.010(9) -0.019(7) -0.027(10)
C3 0.062(10) 0.096(13) 0.065(10) 0.017(9) -0.016(8) -0.006(9)
C4 0.040(7) 0.064(9) 0.076(10) 0.024(7) -0.004(7) 0.010(6)
C5 0.084(13) 0.078(12) 0.095(14) 0.031(11) 0.007(11) 0.031(10)
C6 0.086(13) 0.057(10) 0.115(16) -0.007(10) 0.014(12) 0.021(9)
C7 0.055(8) 0.051(8) 0.066(9) 0.000(7) 0.011(7) 0.020(6)
C8 0.120(16) 0.046(8) 0.080(12) -0.012(8) 0.030(12) 0.003(9)
C9 0.104(14) 0.049(9) 0.067(10) -0.017(7) 0.030(10) -0.004(9)
C10 0.067(9) 0.061(9) 0.040(7) -0.001(6) 0.002(7) -0.004(7)
C11 0.050(7) 0.042(6) 0.041(6) 0.001(5) 0.014(6) -0.001(5)
C12 0.042(6) 0.044(7) 0.046(7) 0.016(5) 0.005(6) 0.008(5)
C13 0.060(9) 0.101(13) 0.048(8) 0.008(8) -0.003(7) -0.004(9)
C14 0.053(11) 0.20(3) 0.054(10) 0.011(13) -0.007(9) -0.027(13)
C15 0.039(9) 0.20(3) 0.088(14) 0.067(18) -0.003(9) -0.005(14)
C16 0.041(8) 0.103(13) 0.082(12) 0.045(10) 0.004(8) 0.001(8)
C17 0.038(9) 0.14(2) 0.137(16) 0.086(14) 0.008(10) 0.010(10)
C18 0.051(10) 0.091(14) 0.154(18) 0.050(13) 0.040(11) 0.026(9)
C19 0.064(10) 0.053(9) 0.152(19) 0.019(11) 0.056(12) 0.009(8)
C20 0.105(16) 0.045(9) 0.17(2) -0.020(12) 0.088(17) -0.006(10)
C21 0.114(17) 0.068(12) 0.123(18) -0.054(12) 0.047(15) -0.006(12)
C22 0.067(10) 0.074(10) 0.076(11) -0.019(8) 0.013(9) -0.020(8)
C23 0.039(7) 0.059(8) 0.073(10) 0.025(7) 0.016(7) 0.003(6)
C24 0.036(6) 0.070(10) 0.051(7) 0.026(6) 0.010(6) 0.003(6)
C25 0.060(8) 0.043(6) 0.027(5) -0.001(5) 0.008(5) -0.005(6)
C26 0.050(7) 0.066(8) 0.036(6) 0.013(6) 0.007(6) -0.019(6)
C27 0.066(10) 0.075(10) 0.042(7) 0.014(7) 0.006(7) -0.032(8)
C28 0.060(8) 0.063(8) 0.036(6) 0.010(6) 0.020(6) -0.017(6)
C29 0.051(7) 0.063(8) 0.031(6) 0.006(5) 0.011(5) 0.004(6)
C30 0.057(8) 0.058(8) 0.025(5) -0.003(5) 0.016(5) -0.003(6)
C31 0.072(9) 0.047(7) 0.024(5) -0.004(5) 0.011(6) -0.010(6)
C32 0.080(10) 0.055(8) 0.029(6) 0.005(5) 0.010(6) 0.023(7)
C33 0.134(19) 0.116(16) 0.043(8) 0.008(9) -0.008(10) 0.060(14)
C34 0.069(9) 0.057(8) 0.029(6) 0.004(6) 0.008(6) 0.000(7)
C35 0.075(10) 0.082(10) 0.048(8) 0.008(7) 0.021(8) -0.027(8)
C36 0.077(15) 0.18(3) 0.21(3) -0.06(2) 0.058(19) -0.036(16)
C37 0.21(3) 0.091(11) 0.17(2) -0.022(16) 0.03(2) -0.107(16)
C38 0.035(6) 0.053(7) 0.022(5) 0.006(4) 0.001(4) -0.003(5)
C39 0.050(6) 0.037(6) 0.028(5) 0.006(5) 0.003(4) -0.004(6)
C40 0.051(7) 0.042(7) 0.025(5) 0.001(4) 0.005(5) 0.004(5)
C41 0.048(7) 0.063(8) 0.034(6) 0.010(5) 0.017(5) 0.004(6)
C42 0.047(7) 0.038(6) 0.032(5) 0.005(5) 0.003(5) -0.002(5)
C43 0.055(7) 0.034(6) 0.031(5) -0.004(4) 0.007(5) -0.009(5)
C44 0.038(6) 0.057(8) 0.029(5) -0.004(5) -0.002(5) -0.001(6)
C45 0.070(11) 0.055(9) 0.074(10) 0.009(7) -0.013(9) -0.007(8)
C46 0.108(18) 0.080(15) 0.26(4) 0.09(2) -0.06(2) -0.041(13)
C47 0.127(17) 0.032(7) 0.090(13) -0.019(8) -0.005(12) 0.010(9)
C48 0.045(7) 0.057(7) 0.026(5) 0.001(5) 0.004(5) 0.008(5)
C49 0.076(10) 0.089(13) 0.046(7) -0.001(8) 0.010(7) 0.040(9)
C50 0.034(6) 0.051(7) 0.036(6) -0.005(5) 0.011(5) 0.001(4)
N1 0.034(5) 0.047(6) 0.047(6) 0.004(4) -0.001(4) -0.001(4)
N2 0.045(5) 0.042(5) 0.033(5) -0.002(4) 0.013(4) 0.001(4)
N3 0.045(6) 0.072(8) 0.044(6) 0.012(5) 0.001(5) -0.011(6)
N4 0.041(5) 0.058(7) 0.047(6) 0.001(5) 0.010(5) -0.005(4)
O1 0.059(6) 0.104(8) 0.033(5) 0.005(5) 0.006(5) 0.018(6)
O2 0.088(8) 0.036(5) 0.058(6) 0.005(4) -0.003(5) -0.004(5)
O3 0.180(14) 0.042(6) 0.066(7) 0.002(5) 0.062(8) 0.024(7)
O4 0.052(7) 0.205(16) 0.073(8) 0.058(9) 0.011(6) -0.036(8)
O5 0.23(2) 0.157(17) 0.25(2) -0.038(16) 0.093(19) -0.028(16)
O6 0.34(2) 0.148(15) 0.127(13) 0.069(11) -0.025(14) -0.087(15)
O7 0.068(7) 0.082(7) 0.036(5) 0.011(5) 0.003(5) -0.025(6)
O8 0.063(6) 0.090(7) 0.037(5) 0.018(5) 0.021(4) 0.000(5)
O9 0.087(7) 0.051(6) 0.052(5) 0.013(4) 0.014(5) -0.008(5)
O10 0.163(19) 0.25(2) 0.118(14) -0.114(16) -0.048(13) 0.101(17)
O11 0.093(9) 0.083(8) 0.090(9) -0.041(7) 0.011(8) -0.019(7)
O12 0.085(7) 0.053(5) 0.024(4) 0.007(3) 0.017(4) 0.018(5)
O13 0.045(5) 0.093(7) 0.032(4) 0.013(5) 0.004(4) 0.002(5)
O14 0.041(5) 0.083(7) 0.074(7) -0.019(5) 0.024(5) -0.018(5)
O15 0.077(7) 0.050(6) 0.041(5) 0.008(4) 0.023(5) -0.001(4)
O16 0.082(7) 0.064(6) 0.045(5) -0.009(5) 0.030(5) -0.009(5)

loop_
_atom_type_symbol
_atom_type_description
_atom_type_scat_dispersion_real
_atom_type_scat_dispersion_imag
_atom_type_scat_source
C C 0.0033 0.0016 'International Tables Vol C Tables 4.2.6.8 and 6.1.1.4'
H H 0.0000 0.0000 'International Tables Vol C Tables 4.2.6.8 and 6.1.1.4'
N N 0.0061 0.0033 'International Tables Vol C Tables 4.2.6.8 and 6.1.1.4'
O O 0.0106 0.0060 'International Tables Vol C Tables 4.2.6.8 and 6.1.1.4'
Cd Cd -0.8075 1.2024 'International Tables Vol C Tables 4.2.6.8 and 6.1.1.4'

loop_
_geom_angle_atom_site_label_1
_geom_angle_atom_site_label_2
_geom_angle_atom_site_label_3
_geom_angle
_geom_angle_site_symmetry_1
_geom_angle_site_symmetry_3
_geom_angle_publ_flag
O13 Cd1 O2 94.8(4) . . ?
O13 Cd1 O15 99.0(3) . 1_554 ?
O2 Cd1 O15 98.3(4) . 1_554 ?
O13 Cd1 N2 100.2(4) . . ?
O2 Cd1 N2 120.6(4) . . ?
O15 Cd1 N2 134.5(3) 1_554 . ?
O13 Cd1 N1 171.2(4) . . ?
O2 Cd1 N1 86.3(4) . . ?
O15 Cd1 N1 89.4(4) 1_554 . ?
N2 Cd1 N1 72.0(3) . . ?
O13 Cd1 O16 96.8(4) . 1_554 ?
O2 Cd1 O16 150.6(3) . 1_554 ?
O15 Cd1 O16 53.2(3) 1_554 1_554 ?
N2 Cd1 O16 83.7(3) . 1_554 ?
N1 Cd1 O16 86.2(4) . 1_554 ?
O13 Cd1 C44 100.8(3) . 1_554 ?
O2 Cd1 C44 123.9(4) . 1_554 ?
O15 Cd1 C44 26.4(3) 1_554 1_554 ?
N2 Cd1 C44 109.0(4) . 1_554 ?
N1 Cd1 C44 85.6(4) . 1_554 ?
O16 Cd1 C44 27.0(3) 1_554 1_554 ?
O3 Cd2 O14 92.7(5) . . ?
O3 Cd2 O8 97.1(4) . 1_556 ?
O14 Cd2 O8 92.5(4) . 1_556 ?
O3 Cd2 N4 169.3(4) . . ?
O14 Cd2 N4 87.8(4) . . ?
O8 Cd2 N4 93.5(4) 1_556 . ?
O3 Cd2 N3 99.8(5) . . ?
O14 Cd2 N3 116.8(4) . . ?
O8 Cd2 N3 145.1(4) 1_556 . ?
N4 Cd2 N3 70.6(4) . . ?
O3 Cd2 O7 99.8(4) . 1_556 ?
O14 Cd2 O7 146.6(4) . 1_556 ?
O8 Cd2 O7 55.5(3) 1_556 1_556 ?
N4 Cd2 O7 85.4(4) . 1_556 ?
N3 Cd2 O7 91.6(4) . 1_556 ?
O3 Cd2 C31 100.2(4) . 1_556 ?
O14 Cd2 C31 119.9(4) . 1_556 ?
O8 Cd2 C31 28.1(4) 1_556 1_556 ?
N4 Cd2 C31 88.8(4) . 1_556 ?
N3 Cd2 C31 118.1(4) . 1_556 ?
O7 Cd2 C31 27.4(4) 1_556 1_556 ?
N1 C1 C2 122.2(15) . . ?
N1 C1 H1A 118.9 . . ?
C2 C1 H1A 118.9 . . ?
C3 C2 C1 120.3(15) . . ?
C3 C2 H2A 119.8 . . ?
C1 C2 H2A 119.8 . . ?
C2 C3 C4 119.5(14) . . ?
C2 C3 H3A 120.2 . . ?
C4 C3 H3A 120.2 . . ?
C12 C4 C3 116.9(14) . . ?
C12 C4 C5 117.5(15) . . ?
C3 C4 C5 125.3(15) . . ?
C6 C5 C4 123.5(17) . . ?
C6 C5 H5A 118.2 . . ?
C4 C5 H5A 118.2 . . ?
C5 C6 C7 119.4(16) . . ?
C5 C6 H6A 120.3 . . ?
C7 C6 H6A 120.3 . . ?
C11 C7 C8 118.2(14) . . ?
C11 C7 C6 119.0(14) . . ?
C8 C7 C6 122.8(14) . . ?
C9 C8 C7 120.7(15) . . ?
C9 C8 H8A 119.6 . . ?
C7 C8 H8A 119.6 . . ?
C8 C9 C10 116.6(15) . . ?
C8 C9 H9A 121.7 . . ?
C10 C9 H9A 121.7 . . ?
N2 C10 C9 124.6(14) . . ?
N2 C10 H10A 117.7 . . ?
C9 C10 H10A 117.7 . . ?
N2 C11 C7 121.1(11) . . ?
N2 C11 C12 118.2(11) . . ?
C7 C11 C12 120.7(12) . . ?
N1 C12 C4 121.0(13) . . ?
N1 C12 C11 119.5(11) . . ?
C4 C12 C11 119.5(12) . . ?
N3 C13 C14 126(2) . . ?
N3 C13 H13A 116.9 . . ?
C14 C13 H13A 116.9 . . ?
C15 C14 C13 114.9(19) . . ?
C15 C14 H14A 122.6 . . ?
C13 C14 H14A 122.6 . . ?
C14 C15 C16 120.5(17) . . ?
C14 C15 H15A 119.7 . . ?
C16 C15 H15A 119.7 . . ?
C24 C16 C15 118(2) . . ?
C24 C16 C17 119.8(18) . . ?
C15 C16 C17 122.3(18) . . ?
C18 C17 C16 121.5(16) . . ?
C18 C17 H17A 119.2 . . ?
C16 C17 H17A 119.2 . . ?
C17 C18 C19 120(2) . . ?
C17 C18 H18A 119.9 . . ?
C19 C18 H18A 119.9 . . ?
C20 C19 C18 122(2) . . ?
C20 C19 C23 119.6(18) . . ?
C18 C19 C23 119(2) . . ?
C21 C20 C19 117.5(16) . . ?
C21 C20 H20A 121.2 . . ?
C19 C20 H20A 121.2 . . ?
C20 C21 C22 122(2) . . ?
C20 C21 H21A 119.2 . . ?
C22 C21 H21A 119.2 . . ?
N4 C22 C21 120.6(18) . . ?
N4 C22 H22A 119.7 . . ?
C21 C22 H22A 119.7 . . ?
N4 C23 C19 121.4(16) . . ?
N4 C23 C24 118.4(13) . . ?
C19 C23 C24 120.2(14) . . ?
N3 C24 C16 122.3(15) . . ?
N3 C24 C23 118.3(11) . . ?
C16 C24 C23 119.4(15) . . ?
C26 C25 C30 121.6(11) . . ?
C26 C25 C31 118.5(11) . . ?
C30 C25 C31 119.8(11) . . ?
C25 C26 C27 119.3(13) . . ?
C25 C26 H26A 120.4 . . ?
C27 C26 H26A 120.4 . . ?
C28 C27 C26 120.9(13) . . ?
C28 C27 O4 124.5(12) . . ?
C26 C27 O4 114.5(13) . . ?
C27 C28 C29 119.9(11) . . ?
C27 C28 H28A 120.0 . . ?
C29 C28 H28A 120.0 . . ?
O1 C29 C28 126.2(11) . . ?
O1 C29 C30 114.4(11) . . ?
C28 C29 C30 119.4(12) . . ?
C25 C30 C29 118.8(12) . . ?
C25 C30 H30A 120.6 . . ?
C29 C30 H30A 120.6 . . ?
O7 C31 O8 121.1(11) . . ?
O7 C31 C25 119.7(12) . . ?
O8 C31 C25 119.1(12) . . ?
O7 C31 Cd2 62.3(6) . 1_554 ?
O8 C31 Cd2 58.8(6) . 1_554 ?
C25 C31 Cd2 173.9(8) . 1_554 ?
O1 C32 C34 111.8(10) . . ?
O1 C32 C33 102.3(13) . . ?
C34 C32 C33 108.2(12) . . ?
O1 C32 H32A 111.4 . . ?
C34 C32 H32A 111.4 . . ?
C33 C32 H32A 111.4 . . ?
C32 C33 H33A 109.5 . . ?
C32 C33 H33B 109.5 . . ?
H33A C33 H33B 109.5 . . ?
C32 C33 H33C 109.5 . . ?
H33A C33 H33C 109.5 . . ?
H33B C33 H33C 109.5 . . ?
O2 C34 O3 123.2(13) . . ?
O2 C34 C32 122.2(11) . . ?
O3 C34 C32 114.6(12) . . ?
O4 C35 C36 106.4(17) . . ?
O4 C35 C37 109.9(15) . . ?
C36 C35 C37 117.7(18) . . ?
O4 C35 H35A 107.5 . . ?
C36 C35 H35A 107.5 . . ?
C37 C35 H35A 107.5 . . ?
C35 C36 H36A 109.5 . . ?
C35 C36 H36B 109.5 . . ?
H36A C36 H36B 109.5 . . ?
C35 C36 H36C 109.5 . . ?
H36A C36 H36C 109.5 . . ?
H36B C36 H36C 109.5 . . ?
O6 C37 O5 131.5(18) . . ?
O6 C37 C35 105.1(17) . . ?
O5 C37 C35 113(2) . . ?
C39 C38 C43 119.2(10) . . ?
C39 C38 C44 119.7(10) . . ?
C43 C38 C44 121.1(11) . . ?
C40 C39 C38 119.8(11) . . ?
C40 C39 H39A 120.1 . . ?
C38 C39 H39A 120.1 . . ?
O12 C40 C39 115.1(10) . . ?
O12 C40 C41 124.0(10) . . ?
C39 C40 C41 120.6(10) . . ?
C42 C41 C40 119.3(11) . . ?
C42 C41 H41A 120.3 . . ?
C40 C41 H41A 120.3 . . ?
O9 C42 C41 115.3(11) . . ?
O9 C42 C43 124.0(11) . . ?
C41 C42 C43 120.7(11) . . ?
C42 C43 C38 120.3(11) . . ?
C42 C43 H43A 119.8 . . ?
C38 C43 H43A 119.8 . . ?
O15 C44 O16 121.4(11) . . ?
O15 C44 C38 118.4(11) . . ?
O16 C44 C38 120.1(11) . . ?
O15 C44 Cd1 55.7(6) . 1_556 ?
O16 C44 Cd1 66.2(7) . 1_556 ?
C38 C44 Cd1 171.2(8) . 1_556 ?
O9 C45 C47 112.3(13) . . ?
O9 C45 C46 107.6(19) . . ?
C47 C45 C46 110.5(17) . . ?
O9 C45 H45A 108.8 . . ?
C47 C45 H45A 108.8 . . ?
C46 C45 H45A 108.8 . . ?
C45 C46 H46A 109.5 . . ?
C45 C46 H46B 109.5 . . ?
H46A C46 H46B 109.5 . . ?
C45 C46 H46C 109.5 . . ?
H46A C46 H46C 109.5 . . ?
H46B C46 H46C 109.5 . . ?
O10 C47 O11 124(2) . . ?
O10 C47 C45 115.8(19) . . ?
O11 C47 C45 118.6(16) . . ?
O12 C48 C50 111.7(10) . . ?
O12 C48 C49 105.8(10) . . ?
C50 C48 C49 111.3(11) . . ?
O12 C48 H48A 109.3 . . ?
C50 C48 H48A 109.3 . . ?
C49 C48 H48A 109.3 . . ?
C48 C49 H49A 109.5 . . ?
C48 C49 H49B 109.5 . . ?
H49A C49 H49B 109.5 . . ?
C48 C49 H49C 109.5 . . ?
H49A C49 H49C 109.5 . . ?
H49B C49 H49C 109.5 . . ?
O13 C50 O14 125.6(11) . . ?
O13 C50 C48 113.9(10) . . ?
O14 C50 C48 120.4(11) . . ?
C1 N1 C12 119.9(11) . . ?
C1 N1 Cd1 125.3(9) . . ?
C12 N1 Cd1 114.4(8) . . ?
C10 N2 C11 118.7(11) . . ?
C10 N2 Cd1 125.9(9) . . ?
C11 N2 Cd1 115.0(7) . . ?
C13 N3 C24 118.2(13) . . ?
C13 N3 Cd2 125.3(12) . . ?
C24 N3 Cd2 116.4(9) . . ?
C22 N4 C23 119.2(14) . . ?
C22 N4 Cd2 124.6(10) . . ?
C23 N4 Cd2 116.1(9) . . ?
C29 O1 C32 116.5(11) . . ?
C34 O2 Cd1 149.8(10) . . ?
C34 O3 Cd2 119.8(9) . . ?
C35 O4 C27 120.8(12) . . ?
C37 O5 H5 109.5 . . ?
C31 O7 Cd2 90.3(8) . 1_554 ?
C31 O8 Cd2 93.1(8) . 1_554 ?
C42 O9 C45 120.7(11) . . ?
C47 O11 H11 109.5 . . ?
C40 O12 C48 119.0(9) . . ?
C50 O13 Cd1 117.5(7) . . ?
C50 O14 Cd2 152.8(9) . . ?
C44 O15 Cd1 98.0(7) . 1_556 ?
C44 O16 Cd1 86.8(8) . 1_556 ?

loop_
_geom_bond_atom_site_label_1
_geom_bond_atom_site_label_2
_geom_bond_distance
_geom_bond_site_symmetry_2
_geom_bond_publ_flag
Cd1 O13 2.208(8) . ?
Cd1 O2 2.249(9) . ?
Cd1 O15 2.293(9) 1_554 ?
Cd1 N2 2.323(9) . ?
Cd1 N1 2.342(9) . ?
Cd1 O16 2.521(10) 1_554 ?
Cd1 C44 2.751(12) 1_554 ?
Cd2 O3 2.228(10) . ?
Cd2 O14 2.253(9) . ?
Cd2 O8 2.323(9) 1_556 ?
Cd2 N4 2.325(11) . ?
Cd2 N3 2.354(11) . ?
Cd2 O7 2.400(9) 1_556 ?
Cd2 C31 2.711(12) 1_556 ?
C1 N1 1.317(17) . ?
C1 C2 1.40(2) . ?
C1 H1A 0.9300 . ?
C2 C3 1.32(3) . ?
C2 H2A 0.9300 . ?
C3 C4 1.45(2) . ?
C3 H3A 0.9300 . ?
C4 C12 1.410(17) . ?
C4 C5 1.45(2) . ?
C5 C6 1.29(3) . ?
C5 H5A 0.9300 . ?
C6 C7 1.47(2) . ?
C6 H6A 0.9300 . ?
C7 C11 1.387(18) . ?
C7 C8 1.41(2) . ?
C8 C9 1.38(3) . ?
C8 H8A 0.9300 . ?
C9 C10 1.39(2) . ?
C9 H9A 0.9300 . ?
C10 N2 1.321(16) . ?
C10 H10A 0.9300 . ?
C11 N2 1.375(16) . ?
C11 C12 1.421(18) . ?
C12 N1 1.358(16) . ?
C13 N3 1.303(19) . ?
C13 C14 1.38(2) . ?
C13 H13A 0.9300 . ?
C14 C15 1.37(4) . ?
C14 H14A 0.9300 . ?
C15 C16 1.40(3) . ?
C15 H15A 0.9300 . ?
C16 C24 1.367(19) . ?
C16 C17 1.44(3) . ?
C17 C18 1.35(3) . ?
C17 H17A 0.9300 . ?
C18 C19 1.42(3) . ?
C18 H18A 0.9300 . ?
C19 C20 1.40(3) . ?
C19 C23 1.43(2) . ?
C20 C21 1.35(3) . ?
C20 H20A 0.9300 . ?
C21 C22 1.43(2) . ?
C21 H21A 0.9300 . ?
C22 N4 1.336(18) . ?
C22 H22A 0.9300 . ?
C23 N4 1.354(16) . ?
C23 C24 1.43(2) . ?
C24 N3 1.321(18) . ?
C25 C26 1.352(18) . ?
C25 C30 1.398(18) . ?
C25 C31 1.507(15) . ?
C26 C27 1.397(18) . ?
C26 H26A 0.9300 . ?
C27 C28 1.38(2) . ?
C27 O4 1.403(19) . ?
C28 C29 1.387(18) . ?
C28 H28A 0.9300 . ?
C29 O1 1.349(16) . ?
C29 C30 1.414(16) . ?
C30 H30A 0.9300 . ?
C31 O7 1.247(16) . ?
C31 O8 1.278(16) . ?
C32 O1 1.439(15) . ?
C32 C34 1.528(19) . ?
C32 C33 1.57(3) . ?
C32 H32A 0.9800 . ?
C33 H33A 0.9600 . ?
C33 H33B 0.9600 . ?
C33 H33C 0.9600 . ?
C34 O2 1.222(15) . ?
C34 O3 1.252(16) . ?
C35 O4 1.375(17) . ?
C35 C36 1.526(13) . ?
C35 C37 1.546(13) . ?
C35 H35A 0.9800 . ?
C36 H36A 0.9600 . ?
C36 H36B 0.9600 . ?
C36 H36C 0.9600 . ?
C37 O6 1.218(13) . ?
C37 O5 1.237(13) . ?
C38 C39 1.393(17) . ?
C38 C43 1.407(16) . ?
C38 C44 1.495(16) . ?
C39 C40 1.374(15) . ?
C39 H39A 0.9300 . ?
C40 O12 1.374(14) . ?
C40 C41 1.407(17) . ?
C41 C42 1.371(18) . ?
C41 H41A 0.9300 . ?
C42 O9 1.350(14) . ?
C42 C43 1.374(16) . ?
C43 H43A 0.9300 . ?
C44 O15 1.233(15) . ?
C44 O16 1.250(15) . ?
C45 O9 1.43(2) . ?
C45 C47 1.44(3) . ?
C45 C46 1.48(3) . ?
C45 H45A 0.9800 . ?
C46 H46A 0.9600 . ?
C46 H46B 0.9600 . ?
C46 H46C 0.9600 . ?
C47 O10 1.24(2) . ?
C47 O11 1.31(2) . ?
C48 O12 1.443(13) . ?
C48 C50 1.508(16) . ?
C48 C49 1.526(19) . ?
C48 H48A 0.9800 . ?
C49 H49A 0.9600 . ?
C49 H49B 0.9600 . ?
C49 H49C 0.9600 . ?
C50 O13 1.247(13) . ?
C50 O14 1.249(14) . ?
O5 H5 0.8200 . ?
O11 H11 0.8200 . ?
